data_1528186
loop_
_publ_author_name
'Weiss, A.'
'Schaefer, H.'

_publ_section_title
;
 Zur Kenntnis von Aluminiumthiophosphat Al P S4
;
_journal_name_full Naturwissenschaften
_journal_page_first 495
_journal_page_last 495
_journal_volume 47
_journal_year 1960
_chemical_formula_sum 'Al P S4'
_chemical_name_systematic 'Al (P S4)'
_space_group_IT_number 16
_symmetry_space_group_name_Hall 'P 2 2'
_symmetry_space_group_name_H-M 'P 2 2 2'
_cell_angle_alpha 90
_cell_angle_beta 90
_cell_angle_gamma 90
_cell_formula_units_Z 2
_cell_length_a 5.61
_cell_length_b 5.67
_cell_length_c 9.05
_cell_volume 287.869
_citation_journal_id_ASTM NATWAY
_cod_data_source_file Weiss_NATWAY_1960_1736.cif
_cod_data_source_block Al1P1S4
_cod_original_cell_volume 287.8687
_cod_original_formula_sum 'Al1 P1 S4'
_cod_database_code 1528186

loop_
_symmetry_equiv_pos_as_xyz
x,y,z
-x,-y,z
x,-y,-z
-x,y,-z

loop_
_atom_site_label
_atom_site_type_symbol
_atom_site_fract_x
_atom_site_fract_y
_atom_site_fract_z
_atom_site_occupancy
_atom_site_U_iso_or_equiv
Al2 Al+3 0.5 0 0.5 1 0.0
S1 S-2 0.2 0.26 0.125 1 0.0
Al1 Al+3 0 0 0 1 0.0
S2 S-2 0.74 0.8 0.63 1 0.0
P1 P+5 0 0.5 0 1 0.0
P2 P+5 0 0 0.5 1 0.0
